data_7159742
loop_
_publ_author_name
'Hazarika, Roktopol'
'Dutta, Sanghamitra'
'Sarmah, Samprity'
'Hazarika, Priyanuj Krishnann'
'Singh, Kuldeep'
'Kumar, Arvind'
'Sarma, Bipul'
'Sarma, Diganta'

_publ_section_title
;
 PCy<sub>3</sub>-assisted Ag(I)-catalyzed click reaction for
 regioselective synthesis of 1,4-disubstituted 1,2,3-triazoles at room
 temperature.
;
_journal_issue 4
_journal_name_full 'Organic &amp; biomolecular chemistry'
_journal_page_first 694
_journal_page_last 698
_journal_paper_doi 10.1039/d3ob01738a
_journal_volume 22
_journal_year 2024
_chemical_formula_sum 'C17 H11 F6 N3'
_chemical_formula_weight 371.29
_space_group_crystal_system monoclinic
_space_group_IT_number 14
_space_group_name_Hall '-P 2yn'
_space_group_name_H-M_alt 'P 1 21/n 1'
_atom_sites_solution_hydrogens geom
_audit_creation_method SHELXL-2014/7
_audit_update_record
;
2023-04-06 deposited with the CCDC.	2023-11-29 downloaded from the CCDC.
;
_cell_angle_alpha 90
_cell_angle_beta 103.124(11)
_cell_angle_gamma 90
_cell_formula_units_Z 4
_cell_length_a 12.664(6)
_cell_length_b 4.767(2)
_cell_length_c 27.831(13)
_cell_measurement_reflns_used 5586
_cell_measurement_temperature 100(2)
_cell_measurement_theta_max 19.74
_cell_measurement_theta_min 3.08
_cell_volume 1636.3(13)
_computing_cell_refinement 'Bruker SAINT'
_computing_data_collection 'Bruker APEX2'
_computing_data_reduction 'Bruker SAINT'
_computing_molecular_graphics 'Bruker SHELXTL'
_computing_publication_material 'Bruker SHELXTL'
_computing_structure_refinement 'SHELXL-2014/7 (Sheldrick, 2014)'
_computing_structure_solution 'SHELXS-97 (Sheldrick 2008)'
_diffrn_ambient_temperature 100(2)
_diffrn_measured_fraction_theta_full 0.982
_diffrn_measured_fraction_theta_max 0.984
_diffrn_measurement_device_type 'Bruker APEX-II CCD'
_diffrn_measurement_method '\f and \w scans'
_diffrn_radiation_type MoK\a
_diffrn_radiation_wavelength 0.71073
_diffrn_reflns_av_R_equivalents 0.0670
_diffrn_reflns_av_unetI/netI 0.0253
_diffrn_reflns_Laue_measured_fraction_full 0.982
_diffrn_reflns_Laue_measured_fraction_max 0.984
_diffrn_reflns_limit_h_max 15
_diffrn_reflns_limit_h_min -15
_diffrn_reflns_limit_k_max 5
_diffrn_reflns_limit_k_min -5
_diffrn_reflns_limit_l_max 34
_diffrn_reflns_limit_l_min -34
_diffrn_reflns_number 53823
_diffrn_reflns_point_group_measured_fraction_full 0.982
_diffrn_reflns_point_group_measured_fraction_max 0.984
_diffrn_reflns_theta_full 25.000
_diffrn_reflns_theta_max 25.999
_diffrn_reflns_theta_min 1.503
_exptl_absorpt_coefficient_mu 0.139
_exptl_absorpt_correction_T_max 0.981
_exptl_absorpt_correction_T_min 0.971
_exptl_absorpt_correction_type multi-scan
_exptl_absorpt_process_details SADABS
_exptl_crystal_colour colourless
_exptl_crystal_density_diffrn 1.507
_exptl_crystal_description block
_exptl_crystal_F_000 752
_exptl_crystal_size_max 0.310
_exptl_crystal_size_mid 0.170
_exptl_crystal_size_min 0.130
_refine_diff_density_max 0.147
_refine_diff_density_min -0.172
_refine_diff_density_rms 0.030
_refine_ls_extinction_coef 0.0080(10)
_refine_ls_extinction_expression Fc^*^=kFc[1+0.001xFc^2^\l^3^/sin(2\q)]^-1/4^
_refine_ls_extinction_method 'SHELXL-2014/7 (Sheldrick 2014'
_refine_ls_goodness_of_fit_ref 1.003
_refine_ls_hydrogen_treatment constr
_refine_ls_matrix_type full
_refine_ls_number_parameters 281
_refine_ls_number_reflns 3165
_refine_ls_number_restraints 0
_refine_ls_restrained_S_all 1.003
_refine_ls_R_factor_all 0.0762
_refine_ls_R_factor_gt 0.0458
_refine_ls_shift/su_max 0.000
_refine_ls_shift/su_mean 0.000
_refine_ls_structure_factor_coef Fsqd
_refine_ls_weighting_details 'w=1/[\s^2^(Fo^2^)+(0.0334P)^2^+0.5421P] where P=(Fo^2^+2Fc^2^)/3'
_refine_ls_weighting_scheme calc
_refine_ls_wR_factor_gt 0.0960
_refine_ls_wR_factor_ref 0.1100
_reflns_Friedel_coverage 0.000
_reflns_number_gt 2082
_reflns_number_total 3165
_reflns_threshold_expression 'I > 2\s(I)'
_cod_data_source_file d3ob01738a2.cif
_cod_data_source_block BS_RHP289
_cod_depositor_comments 'Adding full bibliography for 7159742--7159743.cif.'
_cod_original_sg_symbol_H-M 'P 21/n'
_cod_database_code 7159742
_shelx_shelxl_version_number 2014/7
_shelx_space_group_comment
;
The symmetry employed for this shelxl refinement is uniquely defined
by the following loop, which should always be used as a source of
symmetry information in preference to the above space-group names.
They are only intended as comments.
;
_shelx_estimated_absorpt_t_min 0.958
_shelx_estimated_absorpt_t_max 0.982
_exptl_absorpt_special_details SADABS

loop_
_space_group_symop_operation_xyz
'x, y, z'
'-x+1/2, y+1/2, -z+1/2'
'-x, -y, -z'
'x-1/2, -y-1/2, z-1/2'

loop_
_atom_site_label
_atom_site_type_symbol
_atom_site_fract_x
_atom_site_fract_y
_atom_site_fract_z
_atom_site_U_iso_or_equiv
_atom_site_adp_type
_atom_site_occupancy
_atom_site_site_symmetry_order
_atom_site_calc_flag
_atom_site_refinement_flags_posn
_atom_site_refinement_flags_adp
_atom_site_refinement_flags_occupancy
_atom_site_disorder_assembly
_atom_site_disorder_group
C1 C 0.77474(14) 0.8285(4) 0.09578(6) 0.0518(4) Uani 1 1 d . . . . .
C9 C 0.73882(14) 0.6346(4) 0.12935(6) 0.0544(4) Uani 1 1 d . . . . .
C6 C 0.88059(14) 0.9270(4) 0.10607(7) 0.0586(5) Uani 1 1 d . . . . .
H6 H 0.9298 0.8702 0.1355 0.070 Uiso 1 1 calc R U . . .
C3 C 0.73921(16) 1.1008(4) 0.02098(7) 0.0616(5) Uani 1 1 d . . . . .
C2 C 0.70436(15) 0.9182(4) 0.05280(6) 0.0577(5) Uani 1 1 d . . . . .
H2 H 0.6315 0.8537 0.0451 0.069 Uiso 1 1 calc R U . . .
C5 C 0.91504(15) 1.1069(4) 0.07386(7) 0.0620(5) Uani 1 1 d . . . . .
C4 C 0.84477(16) 1.1971(4) 0.03120(7) 0.0666(5) Uani 1 1 d . . . . .
H4 H 0.8686 1.3228 0.0093 0.080 Uiso 1 1 calc R U . . .
N1 N 0.80881(14) 0.5357(4) 0.17019(6) 0.0782(5) Uani 1 1 d . . . . .
N3 N 0.65377(13) 0.3556(3) 0.16828(6) 0.0680(5) Uani 1 1 d . . . . .
C12 C 0.48830(15) 0.3855(4) 0.19941(7) 0.0580(5) Uani 1 1 d . . . . .
C7 C 0.6619(2) 1.1933(6) -0.02493(9) 0.0818(6) Uani 1 1 d . . . . .
C13 C 0.51026(19) 0.5450(5) 0.24149(7) 0.0767(6) Uani 1 1 d . . . . .
H13 H 0.5790 0.5295 0.2638 0.092 Uiso 1 1 calc R U . . .
C8 C 1.03017(19) 1.2056(6) 0.08486(10) 0.0816(6) Uani 1 1 d . . . . .
C17 C 0.38793(18) 0.4124(5) 0.16805(8) 0.0777(6) Uani 1 1 d . . . . .
H17 H 0.3706 0.3034 0.1387 0.093 Uiso 1 1 calc R U . . .
C14 C 0.4350(3) 0.7254(6) 0.25186(10) 0.0985(8) Uani 1 1 d . . . . .
H14 H 0.4517 0.8343 0.2812 0.118 Uiso 1 1 calc R U . . .
C16 C 0.3126(2) 0.5947(6) 0.17860(12) 0.0993(8) Uani 1 1 d . . . . .
H16 H 0.2436 0.6119 0.1566 0.119 Uiso 1 1 calc R U . . .
C15 C 0.3362(3) 0.7503(6) 0.22041(13) 0.1056(9) Uani 1 1 d . . . . .
H15 H 0.2839 0.8763 0.2277 0.127 Uiso 1 1 calc R U . . .
N2 N 0.75645(15) 0.3676(4) 0.19402(7) 0.0839(6) Uani 1 1 d . . . . .
C18 C 0.57260(18) 0.1951(5) 0.18737(9) 0.0815(6) Uani 1 1 d . . . . .
H18A H 0.6091 0.0916 0.2174 0.098 Uiso 1 1 calc R U . . .
H18B H 0.5374 0.0562 0.1624 0.098 Uiso 1 1 calc R U . . .
F2 F 0.5813(3) 1.3374(13) -0.01447(15) 0.1155(13) Uani 0.75 1 d . . P . .
F3 F 0.7063(4) 1.3921(16) -0.0478(2) 0.1207(18) Uani 0.6 1 d . . P . .
F8 F 1.0442(3) 1.4469(9) 0.0991(4) 0.212(4) Uani 0.6 1 d . . P . .
F1 F 0.6184(8) 0.9978(8) -0.05228(18) 0.168(3) Uani 0.73 1 d . . P . .
F10 F 1.0989(3) 1.0321(9) 0.1104(4) 0.161(2) Uani 0.6 1 d . . P . .
F6 F 1.0829(3) 1.0833(17) 0.0578(3) 0.163(2) Uani 0.6 1 d . . P . .
F9 F 1.0637(5) 1.276(3) 0.12665(15) 0.253(5) Uani 0.6 1 d . . P . .
F7 F 1.0527(5) 1.366(2) 0.05121(19) 0.188(3) Uani 0.6 1 d . . P . .
C10 C 0.64036(16) 0.5177(4) 0.12817(7) 0.0648(5) Uani 1 1 d . . . . .
H10 H 0.5753 0.5456 0.1038 0.078 Uiso 1 1 calc R U . . .
F4 F 0.6958(6) 1.164(5) -0.0655(2) 0.173(4) Uani 0.4 1 d . . P . .
F5 F 0.5712(8) 1.031(5) -0.0365(6) 0.165(10) Uani 0.27 1 d . . P . .
F5B F 0.636(3) 1.439(3) -0.0307(7) 0.236(13) Uani 0.25 1 d . . P . .

loop_
_atom_site_aniso_label
_atom_site_aniso_U_11
_atom_site_aniso_U_22
_atom_site_aniso_U_33
_atom_site_aniso_U_23
_atom_site_aniso_U_13
_atom_site_aniso_U_12
C1 0.0544(10) 0.0525(10) 0.0517(9) -0.0024(8) 0.0189(8) 0.0051(8)
C9 0.0537(10) 0.0571(11) 0.0542(10) 0.0028(8) 0.0158(8) 0.0070(9)
C6 0.0547(11) 0.0648(12) 0.0574(10) -0.0046(9) 0.0151(8) 0.0048(9)
C3 0.0684(12) 0.0628(12) 0.0564(10) 0.0046(9) 0.0200(9) 0.0124(10)
C2 0.0546(10) 0.0625(11) 0.0566(10) 0.0015(9) 0.0139(8) 0.0037(9)
C5 0.0584(11) 0.0639(12) 0.0684(12) -0.0063(10) 0.0238(9) 0.0006(9)
C4 0.0763(14) 0.0618(12) 0.0701(12) 0.0042(10) 0.0345(11) 0.0042(10)
N1 0.0663(10) 0.0983(14) 0.0681(10) 0.0228(10) 0.0109(9) 0.0040(10)
N3 0.0712(11) 0.0633(10) 0.0745(10) 0.0160(9) 0.0266(9) 0.0086(9)
C12 0.0655(12) 0.0558(11) 0.0554(10) 0.0100(9) 0.0198(9) -0.0120(9)
C7 0.0892(18) 0.0874(18) 0.0691(14) 0.0190(14) 0.0184(13) 0.0111(15)
C13 0.0840(15) 0.0857(15) 0.0583(12) 0.0008(11) 0.0117(11) -0.0209(13)
C8 0.0712(15) 0.0881(18) 0.0914(18) -0.0014(15) 0.0309(14) -0.0069(14)
C17 0.0794(15) 0.0841(15) 0.0652(12) -0.0045(11) 0.0068(11) -0.0158(13)
C14 0.139(2) 0.0864(18) 0.0848(17) -0.0162(14) 0.0563(18) -0.0236(18)
C16 0.0643(15) 0.107(2) 0.125(2) 0.0175(19) 0.0184(15) 0.0033(15)
C15 0.113(2) 0.0863(19) 0.142(3) 0.0107(19) 0.080(2) 0.0065(17)
N2 0.0743(12) 0.1000(14) 0.0772(11) 0.0309(11) 0.0167(10) 0.0097(11)
C18 0.0899(15) 0.0638(13) 0.0995(16) 0.0193(12) 0.0398(13) -0.0012(12)
F2 0.0859(15) 0.133(4) 0.114(2) 0.019(2) -0.0052(13) 0.0324(19)
F3 0.124(3) 0.138(5) 0.096(3) 0.068(3) 0.016(2) 0.002(3)
F8 0.079(2) 0.081(2) 0.470(12) -0.094(5) 0.047(5) -0.0133(18)
F1 0.282(8) 0.097(2) 0.076(2) -0.018(2) -0.060(3) 0.021(3)
F10 0.0566(16) 0.111(3) 0.299(7) 0.053(4) 0.006(3) 0.0085(16)
F6 0.075(2) 0.224(5) 0.213(5) -0.101(4) 0.079(3) -0.029(3)
F9 0.140(5) 0.535(15) 0.086(2) -0.073(5) 0.029(2) -0.185(8)
F7 0.143(4) 0.274(6) 0.143(3) 0.077(4) 0.023(3) -0.115(5)
C10 0.0601(12) 0.0673(12) 0.0668(12) 0.0153(10) 0.0143(9) 0.0054(10)
F4 0.116(4) 0.341(14) 0.062(3) 0.028(6) 0.023(3) 0.035(7)
F5 0.069(4) 0.27(2) 0.131(10) 0.116(13) -0.022(4) -0.031(7)
F5B 0.41(3) 0.058(7) 0.159(17) -0.017(8) -0.100(18) 0.097(15)

loop_
_atom_type_symbol
_atom_type_description
_atom_type_scat_dispersion_real
_atom_type_scat_dispersion_imag
_atom_type_scat_source
C C 0.0033 0.0016 'International Tables Vol C Tables 4.2.6.8 and 6.1.1.4'
H H 0.0000 0.0000 'International Tables Vol C Tables 4.2.6.8 and 6.1.1.4'
N N 0.0061 0.0033 'International Tables Vol C Tables 4.2.6.8 and 6.1.1.4'
F F 0.0171 0.0103 'International Tables Vol C Tables 4.2.6.8 and 6.1.1.4'

loop_
_geom_angle_atom_site_label_1
_geom_angle_atom_site_label_2
_geom_angle_atom_site_label_3
_geom_angle
_geom_angle_site_symmetry_1
_geom_angle_site_symmetry_3
_geom_angle_publ_flag
C2 C1 C6 118.37(16) . . ?
C2 C1 C9 120.99(16) . . ?
C6 C1 C9 120.63(16) . . ?
N1 C9 C10 107.39(17) . . ?
N1 C9 C1 121.14(17) . . ?
C10 C9 C1 131.46(17) . . ?
C5 C6 C1 120.60(17) . . ?
C5 C6 H6 119.7 . . ?
C1 C6 H6 119.7 . . ?
C4 C3 C2 120.80(18) . . ?
C4 C3 C7 119.72(19) . . ?
C2 C3 C7 119.48(19) . . ?
C3 C2 C1 120.67(17) . . ?
C3 C2 H2 119.7 . . ?
C1 C2 H2 119.7 . . ?
C4 C5 C6 120.97(18) . . ?
C4 C5 C8 119.1(2) . . ?
C6 C5 C8 119.96(19) . . ?
C3 C4 C5 118.58(18) . . ?
C3 C4 H4 120.7 . . ?
C5 C4 H4 120.7 . . ?
N2 N1 C9 109.05(17) . . ?
N2 N3 C10 110.27(16) . . ?
N2 N3 C18 120.19(17) . . ?
C10 N3 C18 129.38(18) . . ?
C13 C12 C17 118.0(2) . . ?
C13 C12 C18 120.7(2) . . ?
C17 C12 C18 121.21(19) . . ?
F5B C7 F1 124.8(8) . . ?
F5B C7 F4 96.8(12) . . ?
F1 C7 F4 65.1(6) . . ?
F5B C7 F2 48(2) . . ?
F1 C7 F2 105.5(4) . . ?
F4 C7 F2 132.2(5) . . ?
F5B C7 F3 51.9(19) . . ?
F1 C7 F3 114.4(4) . . ?
F4 C7 F3 53.4(7) . . ?
F2 C7 F3 99.6(3) . . ?
F5B C7 F5 109.2(14) . . ?
F1 C7 F5 37.0(7) . . ?
F4 C7 F5 99.3(7) . . ?
F2 C7 F5 72.1(9) . . ?
F3 C7 F5 135.6(5) . . ?
F5B C7 C3 120.1(7) . . ?
F1 C7 C3 114.5(3) . . ?
F4 C7 C3 115.5(4) . . ?
F2 C7 C3 110.9(2) . . ?
F3 C7 C3 110.7(3) . . ?
F5 C7 C3 113.0(5) . . ?
C14 C13 C12 121.0(2) . . ?
C14 C13 H13 119.5 . . ?
C12 C13 H13 119.5 . . ?
F9 C8 F8 54.8(5) . . ?
F9 C8 F6 126.6(5) . . ?
F8 C8 F6 125.1(4) . . ?
F9 C8 F7 117.0(4) . . ?
F8 C8 F7 68.6(4) . . ?
F6 C8 F7 66.7(3) . . ?
F9 C8 F10 66.2(5) . . ?
F8 C8 F10 113.4(4) . . ?
F6 C8 F10 69.5(3) . . ?
F7 C8 F10 123.2(4) . . ?
F9 C8 C5 113.7(3) . . ?
F8 C8 C5 115.3(3) . . ?
F6 C8 C5 110.9(3) . . ?
F7 C8 C5 113.8(3) . . ?
F10 C8 C5 114.5(3) . . ?
C16 C17 C12 120.8(2) . . ?
C16 C17 H17 119.6 . . ?
C12 C17 H17 119.6 . . ?
C13 C14 C15 120.3(3) . . ?
C13 C14 H14 119.9 . . ?
C15 C14 H14 119.9 . . ?
C15 C16 C17 120.1(3) . . ?
C15 C16 H16 119.9 . . ?
C17 C16 H16 119.9 . . ?
C16 C15 C14 119.8(3) . . ?
C16 C15 H15 120.1 . . ?
C14 C15 H15 120.1 . . ?
N1 N2 N3 107.32(16) . . ?
N3 C18 C12 110.94(16) . . ?
N3 C18 H18A 109.5 . . ?
C12 C18 H18A 109.5 . . ?
N3 C18 H18B 109.5 . . ?
C12 C18 H18B 109.5 . . ?
H18A C18 H18B 108.0 . . ?
F5B F2 C7 60.9(9) . . ?
F5B F2 F5 105.5(9) . . ?
C7 F2 F5 55.2(4) . . ?
F4 F3 F5B 109.4(12) . . ?
F4 F3 C7 61.9(4) . . ?
F5B F3 C7 58.4(10) . . ?
F9 F8 C8 61.5(4) . . ?
F9 F8 F7 113.6(6) . . ?
C8 F8 F7 58.2(3) . . ?
F5 F1 C7 78.7(13) . . ?
F5 F1 F4 132.1(15) . . ?
C7 F1 F4 59.4(4) . . ?
C8 F10 F9 53.4(3) . . ?
C8 F10 F6 54.2(3) . . ?
F9 F10 F6 102.2(4) . . ?
C8 F6 F7 57.7(3) . . ?
C8 F6 F10 56.3(2) . . ?
F7 F6 F10 105.3(4) . . ?
F8 F9 C8 63.7(4) . . ?
F8 F9 F10 115.8(6) . . ?
C8 F9 F10 60.3(4) . . ?
C8 F7 F6 55.6(3) . . ?
C8 F7 F8 53.2(3) . . ?
F6 F7 F8 102.5(4) . . ?
N3 C10 C9 105.96(17) . . ?
N3 C10 H10 127.0 . . ?
C9 C10 H10 127.0 . . ?
F3 F4 C7 64.6(6) . . ?
F3 F4 F1 115.9(7) . . ?
C7 F4 F1 55.5(4) . . ?
F1 F5 C7 64.3(9) . . ?
F1 F5 F2 112.2(16) . . ?
C7 F5 F2 52.7(8) . . ?
F2 F5B F3 140.5(11) . . ?
F2 F5B C7 71.3(14) . . ?
F3 F5B C7 69.6(12) . . ?

loop_
_geom_bond_atom_site_label_1
_geom_bond_atom_site_label_2
_geom_bond_distance
_geom_bond_site_symmetry_2
_geom_bond_publ_flag
C1 C2 1.387(2) . ?
C1 C6 1.388(2) . ?
C1 C9 1.459(2) . ?
C9 N1 1.357(2) . ?
C9 C10 1.359(3) . ?
C6 C5 1.381(3) . ?
C6 H6 0.9500 . ?
C3 C4 1.381(3) . ?
C3 C2 1.384(2) . ?
C3 C7 1.489(3) . ?
C2 H2 0.9500 . ?
C5 C4 1.381(3) . ?
C5 C8 1.496(3) . ?
C4 H4 0.9500 . ?
N1 N2 1.312(2) . ?
N3 N2 1.336(2) . ?
N3 C10 1.337(2) . ?
N3 C18 1.474(2) . ?
C12 C13 1.371(3) . ?
C12 C17 1.375(3) . ?
C12 C18 1.496(3) . ?
C7 F5B 1.215(9) . ?
C7 F1 1.249(4) . ?
C7 F4 1.305(6) . ?
C7 F2 1.317(4) . ?
C7 F3 1.336(5) . ?
C7 F5 1.360(13) . ?
C13 C14 1.362(3) . ?
C13 H13 0.9500 . ?
C8 F9 1.192(5) . ?
C8 F8 1.216(4) . ?
C8 F6 1.258(4) . ?
C8 F7 1.290(4) . ?
C8 F10 1.290(4) . ?
C17 C16 1.371(3) . ?
C17 H17 0.9500 . ?
C14 C15 1.360(4) . ?
C14 H14 0.9500 . ?
C16 C15 1.355(4) . ?
C16 H16 0.9500 . ?
C15 H15 0.9500 . ?
C18 H18A 0.9900 . ?
C18 H18B 0.9900 . ?
F2 F5B 1.03(4) . ?
F2 F5 1.58(2) . ?
F3 F4 1.188(14) . ?
F3 F5B 1.12(4) . ?
F8 F9 1.108(8) . ?
F8 F7 1.413(7) . ?
F1 F5 0.834(13) . ?
F1 F4 1.375(10) . ?
F10 F9 1.359(9) . ?
F10 F6 1.453(6) . ?
F6 F7 1.401(7) . ?
C10 H10 0.9500 . ?
